data_7237952
loop_
_publ_author_name
'Artizzu, Flavia'
'Atzori, Matteo'
'Liu, Jing'
'Mara, Dimitrije'
'Van Hecke, Kristof'
'Van Deun, Rik'

_publ_section_title
;
 Solution-processable Yb/Er 2D-layered metallorganic frameworks with high
 NIR-emission quantum yields
;
_journal_issue 36
_journal_name_full 'Journal of Materials Chemistry C'
_journal_page_first 11207
_journal_paper_doi 10.1039/C9TC03698A
_journal_volume 7
_journal_year 2019
_chemical_formula_moiety 'C33 H36 Cl3 N3 O18 S6 Er1 Yb1'
_chemical_formula_sum 'C33 H36 Cl3 Er N3 O18 S6 Yb'
_chemical_formula_weight 1386.66
_space_group_crystal_system triclinic
_space_group_IT_number 2
_space_group_name_Hall '-P 1'
_space_group_name_H-M_alt 'P -1'
_atom_sites_solution_hydrogens geom
_audit_creation_method SHELXL-2017/1
_audit_update_record
;
2019-02-22 deposited with the CCDC.	2019-08-22 downloaded from the CCDC.
;
_cell_angle_alpha 75.844(2)
_cell_angle_beta 79.142(3)
_cell_angle_gamma 87.177(2)
_cell_formula_units_Z 1
_cell_length_a 9.4433(3)
_cell_length_b 10.6073(3)
_cell_length_c 13.0079(4)
_cell_measurement_reflns_used 13200
_cell_measurement_temperature 102(2)
_cell_measurement_theta_max 29.3700
_cell_measurement_theta_min 3.2730
_cell_volume 1240.78(7)
_computing_cell_refinement 'CrysAlisPro 1.171.38.46 (Rigaku OD, 2015)'
_computing_data_collection 'CrysAlisPro 1.171.38.46 (Rigaku OD, 2015)'
_computing_data_reduction 'CrysAlisPro 1.171.38.46 (Rigaku OD, 2015)'
_computing_structure_refinement 'SHELXL-2017/1 (Sheldrick, 2017)'
_computing_structure_solution 'SHELXL-2017/1 (Sheldrick, 2017)'
_diffrn_ambient_temperature 102(2)
_diffrn_detector_area_resol_mean 10.4839
_diffrn_measured_fraction_theta_full 0.999
_diffrn_measured_fraction_theta_max 0.990
_diffrn_measurement_device_type 'SuperNova, Dual, Cu at zero, Atlas'
_diffrn_measurement_method '\w scans'
_diffrn_radiation_monochromator mirror
_diffrn_radiation_type CuK\a
_diffrn_radiation_wavelength 1.54184
_diffrn_reflns_av_R_equivalents 0.0442
_diffrn_reflns_av_unetI/netI 0.0386
_diffrn_reflns_Laue_measured_fraction_full 0.999
_diffrn_reflns_Laue_measured_fraction_max 0.990
_diffrn_reflns_limit_h_max 12
_diffrn_reflns_limit_h_min -12
_diffrn_reflns_limit_k_max 13
_diffrn_reflns_limit_k_min -13
_diffrn_reflns_limit_l_max 16
_diffrn_reflns_limit_l_min -16
_diffrn_reflns_number 25636
_diffrn_reflns_point_group_measured_fraction_full 0.999
_diffrn_reflns_point_group_measured_fraction_max 0.990
_diffrn_reflns_theta_full 67.684
_diffrn_reflns_theta_max 89.590
_diffrn_reflns_theta_min 6.214
_diffrn_source 'micro-focus sealed X-ray tube'
_diffrn_source_type 'SuperNova (Cu) X-ray Source'
_exptl_absorpt_coefficient_mu 10.480
_exptl_absorpt_correction_T_max 1.000
_exptl_absorpt_correction_T_min 0.655
_exptl_absorpt_correction_type gaussian
_exptl_absorpt_process_details
;
CrysAlisPro 1.171.38.46 (Rigaku Oxford Diffraction, 2015)
Numerical absorption correction based on gaussian integration over
			a multifaceted crystal model
Empirical absorption correction using spherical harmonics,
 implemented in SCALE3 ABSPACK scaling algorithm.
;
_exptl_crystal_colour red
_exptl_crystal_density_diffrn 1.856
_exptl_crystal_density_meas ?
_exptl_crystal_density_method 'not measured'
_exptl_crystal_description prismatic
_exptl_crystal_F_000 678
_exptl_crystal_preparation Luminescent
_exptl_crystal_size_max 0.168
_exptl_crystal_size_mid 0.077
_exptl_crystal_size_min 0.037
_refine_diff_density_max 4.256
_refine_diff_density_min -1.992
_refine_diff_density_rms 0.232
_refine_ls_extinction_coef 0.0025(3)
_refine_ls_extinction_expression Fc^*^=kFc[1+0.001xFc^2^\l^3^/sin(2\q)]^-1/4^
_refine_ls_extinction_method 'SHELXL-2017/1 (Sheldrick 2017)'
_refine_ls_goodness_of_fit_ref 1.022
_refine_ls_hydrogen_treatment constr
_refine_ls_matrix_type full
_refine_ls_number_parameters 290
_refine_ls_number_reflns 5608
_refine_ls_number_restraints 0
_refine_ls_restrained_S_all 1.022
_refine_ls_R_factor_all 0.0648
_refine_ls_R_factor_gt 0.0595
_refine_ls_shift/su_max 0.002
_refine_ls_shift/su_mean 0.000
_refine_ls_structure_factor_coef Fsqd
_refine_ls_weighting_details 'w=1/[\s^2^(Fo^2^)+(0.0877P)^2^+15.8401P] where P=(Fo^2^+2Fc^2^)/3'
_refine_ls_weighting_scheme calc
_refine_ls_wR_factor_gt 0.1577
_refine_ls_wR_factor_ref 0.1627
_reflns_Friedel_coverage 0.000
_reflns_number_gt 5129
_reflns_number_total 5608
_reflns_threshold_expression 'I > 2\s(I)'
_cod_data_source_file c9tc03698a3.cif
_cod_data_source_block shelx
_cod_depositor_comments
;
The following automatic conversions were performed:

data item '_exptl_crystal_density_meas' value 'not measured' was
changed to '?' -- the value is perceived as not measured.

Automatic conversion script
Id: cif_fix_values 6909 2019-04-08 15:41:33Z antanas 
;
_cod_original_formula_sum 'C33 H36 Cl3 N3 O18 S6 Er1 Yb1'
_cod_database_code 7237952
_shelx_shelxl_version_number 2017/1
_shelx_space_group_comment
;
The symmetry employed for this shelxl refinement is uniquely defined
by the following loop, which should always be used as a source of
symmetry information in preference to the above space-group names.
They are only intended as comments.
;

loop_
_space_group_symop_operation_xyz
'x, y, z'
'-x, -y, -z'

loop_
_atom_site_label
_atom_site_type_symbol
_atom_site_fract_x
_atom_site_fract_y
_atom_site_fract_z
_atom_site_U_iso_or_equiv
_atom_site_adp_type
_atom_site_occupancy
_atom_site_site_symmetry_order
_atom_site_calc_flag
_atom_site_refinement_flags_posn
_atom_site_refinement_flags_adp
_atom_site_refinement_flags_occupancy
_atom_site_disorder_assembly
_atom_site_disorder_group
Cl1A Cl 0.6325(8) 0.7007(8) 0.5993(6) 0.027(2) Uiso 0.337(10) 1 d . . P A 1
Cl1B Cl 0.2384(9) 0.7157(7) -0.0031(4) 0.0206(16) Uiso 0.337(10) 1 d . . P A 1
Cl1C Cl 0.9201(10) 0.9616(9) -0.2111(7) 0.035(3) Uiso 0.337(10) 1 d . . P A 1
N1A N 0.683(2) 0.737(2) 0.6341(16) 0.079(5) Uiso 0.663(10) 1 d . . P A 2
C4A C 0.6497(17) 0.6759(17) 0.6042(12) 0.024(4) Uiso 0.663(10) 1 d . . P A 2
N1B N 0.186(2) 0.7484(19) 0.0052(14) 0.064(5) Uiso 0.663(10) 1 d . . P A 2
C4B C 0.270(2) 0.688(2) 0.0034(16) 0.051(6) Uiso 0.663(10) 1 d . . P A 2
N1C N 0.9100(18) 0.9366(16) -0.2758(14) 0.064(4) Uiso 0.663(10) 1 d . . P A 2
C4C C 0.9447(15) 0.9515(13) -0.2150(10) 0.009(3) Uiso 0.663(10) 1 d . . P A 2
S1E S 0.6003(4) 1.0038(4) 0.2220(3) 0.0330(13) Uiso 0.500(10) 1 d . . P B 1
C2E C 0.608(6) 1.001(5) 0.331(4) 0.139(17) Uiso 0.500(10) 1 d . . P B 1
H2E1 H 0.614739 1.088032 0.338808 0.209 Uiso 0.500(10) 1 calc R U P B 1
H2E2 H 0.522455 0.960616 0.377866 0.209 Uiso 0.500(10) 1 calc R U P B 1
H2E3 H 0.691042 0.951937 0.350591 0.209 Uiso 0.500(10) 1 calc R U P B 1
S1E' S 0.4824(13) 0.9516(12) 0.2452(10) 0.117(4) Uiso 0.500(10) 1 d . . P B 2
C2E' C 0.530(3) 0.969(3) 0.368(2) 0.073(7) Uiso 0.500(10) 1 d . . P B 2
H2E4 H 0.456420 1.017975 0.403562 0.110 Uiso 0.500(10) 1 calc R U P B 2
H2E5 H 0.538420 0.884535 0.415025 0.110 Uiso 0.500(10) 1 calc R U P B 2
H2E6 H 0.620295 1.013689 0.352606 0.110 Uiso 0.500(10) 1 calc R U P B 2
YB01 Er 0.7027(5) 0.6996(4) 0.18190(13) 0.0096(5) Uiso 0.50(3) 1 d . . P B 1
Er01 Er 0.7191(5) 0.6879(4) 0.18460(13) 0.0089(5) Uiso 0.50(3) 1 d . . P B 2
S1D S 0.9444(3) 0.4193(2) 0.27617(19) 0.0453(5) Uani 1 1 d . . . . .
S1F S 0.8543(4) 0.3644(3) 0.5793(3) 0.0675(8) Uani 1 1 d . . . . .
O2C O 0.8223(6) 0.8045(5) 0.0109(4) 0.0331(12) Uani 1 1 d . . . . .
O1A O 0.4525(6) 0.4650(6) 0.7154(4) 0.0337(12) Uani 1 1 d . . . . .
O1C O 0.8895(6) 0.8372(5) 0.1879(4) 0.0325(12) Uani 1 1 d . . . . .
O1B O 0.7310(6) 0.5332(6) 0.0835(4) 0.0337(12) Uani 1 1 d . . . . .
O2B O 0.5212(7) 0.7030(5) 0.0860(5) 0.0350(12) Uani 1 1 d . . . . .
O2A O 0.6679(6) 0.6919(6) 0.3668(5) 0.0360(13) Uani 1 1 d . . . . .
O1D O 0.8789(7) 0.5557(6) 0.2475(6) 0.0455(15) Uani 1 1 d . . . . .
O1E O 0.5888(7) 0.8791(7) 0.1897(6) 0.0452(15) Uani 1 1 d . . . . .
C3A C 0.5659(8) 0.5896(7) 0.5465(6) 0.0271(15) Uani 1 1 d . . . . .
C3C C 0.9656(9) 0.9804(8) -0.0990(6) 0.0289(15) Uani 1 1 d . . . . .
C3B C 0.3837(9) 0.5945(8) 0.0008(6) 0.0313(16) Uani 1 1 d . . . . .
C2C C 0.9056(8) 0.8970(8) -0.0010(6) 0.0284(15) Uani 1 1 d . . . . .
C2B C 0.5032(9) 0.6109(8) 0.0448(6) 0.0321(16) Uani 1 1 d . . . . .
C1C C 0.9440(8) 0.9170(8) 0.1037(6) 0.0291(15) Uani 1 1 d . . . . .
C1B C 0.6265(9) 0.5112(8) 0.0435(6) 0.0305(16) Uani 1 1 d . . . . .
C2A C 0.5911(8) 0.6055(7) 0.4342(6) 0.0287(15) Uani 1 1 d . . . . .
O1F O 0.7398(11) 0.3129(12) 0.5301(8) 0.091(3) Uani 1 1 d . . . . .
C1A C 0.4799(8) 0.4878(7) 0.6136(6) 0.0285(15) Uani 1 1 d . . . . .
C1D C 0.8085(12) 0.3060(9) 0.2860(9) 0.049(2) Uani 1 1 d . . . . .
H11D H 0.846482 0.219401 0.303946 0.073 Uiso 1 1 calc R U . . .
H12D H 0.728712 0.316347 0.341230 0.073 Uiso 1 1 calc R U . . .
H13D H 0.776417 0.320763 0.218263 0.073 Uiso 1 1 calc R U . . .
C2D C 1.0493(16) 0.4030(12) 0.1496(12) 0.081(5) Uani 1 1 d . . . . .
H21D H 1.095517 0.319299 0.159110 0.122 Uiso 1 1 calc R U . . .
H22D H 0.987338 0.411013 0.097698 0.122 Uiso 1 1 calc R U . . .
H23D H 1.121225 0.469861 0.124375 0.122 Uiso 1 1 calc R U . . .
C1F C 0.7976(12) 0.3129(16) 0.7190(9) 0.070(4) Uani 1 1 d . . . . .
H11F H 0.865053 0.342047 0.754953 0.104 Uiso 1 1 calc R U . . .
H12F H 0.704081 0.348623 0.739192 0.104 Uiso 1 1 calc R U . . .
H13F H 0.792719 0.219648 0.739605 0.104 Uiso 1 1 calc R U . . .
C2F C 1.0041(12) 0.2610(14) 0.5641(9) 0.067(4) Uani 1 1 d . . . . .
H21F H 1.080077 0.288229 0.593438 0.101 Uiso 1 1 calc R U . . .
H22F H 0.976999 0.173398 0.601539 0.101 Uiso 1 1 calc R U . . .
H23F H 1.037100 0.264950 0.488880 0.101 Uiso 1 1 calc R U . . .
C1E C 0.4518(13) 1.0982(13) 0.1755(12) 0.068(3) Uani 1 1 d . . . . .
H1E1 H 0.452475 1.096512 0.101898 0.102 Uiso 1 1 calc R U . B 1
H1E2 H 0.362915 1.062123 0.219472 0.102 Uiso 1 1 calc R U . B 1
H1E3 H 0.460461 1.186300 0.180105 0.102 Uiso 1 1 calc R U . B 1

loop_
_atom_site_aniso_label
_atom_site_aniso_U_11
_atom_site_aniso_U_22
_atom_site_aniso_U_33
_atom_site_aniso_U_23
_atom_site_aniso_U_13
_atom_site_aniso_U_12
S1D 0.0486(13) 0.0417(12) 0.0420(12) -0.0066(9) -0.0046(10) 0.0034(10)
S1F 0.0707(19) 0.0727(19) 0.0637(18) -0.0176(15) -0.0261(15) 0.0163(16)
O2C 0.036(3) 0.034(3) 0.028(3) -0.006(2) -0.004(2) -0.011(2)
O1A 0.037(3) 0.040(3) 0.026(3) -0.011(2) -0.006(2) -0.005(2)
O1C 0.037(3) 0.033(3) 0.025(3) -0.003(2) -0.004(2) -0.008(2)
O1B 0.037(3) 0.035(3) 0.031(3) -0.011(2) -0.005(2) -0.006(2)
O2B 0.043(3) 0.031(3) 0.031(3) -0.008(2) -0.005(2) -0.009(2)
O2A 0.042(3) 0.035(3) 0.031(3) -0.009(2) -0.003(2) -0.010(3)
O1D 0.047(4) 0.037(3) 0.060(4) -0.018(3) -0.020(3) 0.006(3)
O1E 0.047(4) 0.044(4) 0.051(4) -0.020(3) -0.016(3) 0.007(3)
C3A 0.028(4) 0.026(3) 0.030(4) -0.010(3) -0.005(3) -0.005(3)
C3C 0.034(4) 0.030(4) 0.024(3) -0.008(3) -0.007(3) -0.003(3)
C3B 0.031(4) 0.030(4) 0.031(4) -0.005(3) -0.003(3) -0.007(3)
C2C 0.027(4) 0.028(4) 0.032(4) -0.011(3) -0.005(3) 0.001(3)
C2B 0.041(4) 0.031(4) 0.023(3) -0.004(3) -0.002(3) -0.011(3)
C1C 0.032(4) 0.031(4) 0.022(3) -0.004(3) -0.003(3) 0.003(3)
C1B 0.036(4) 0.033(4) 0.021(3) -0.005(3) -0.001(3) -0.009(3)
C2A 0.028(4) 0.026(3) 0.031(4) -0.006(3) 0.000(3) -0.005(3)
O1F 0.071(6) 0.147(10) 0.083(6) -0.067(7) -0.042(5) 0.036(6)
C1A 0.029(4) 0.029(4) 0.029(4) -0.007(3) -0.009(3) 0.002(3)
C1D 0.057(6) 0.036(5) 0.052(6) -0.008(4) -0.013(5) 0.001(4)
C2D 0.091(10) 0.045(6) 0.084(9) -0.018(6) 0.049(8) -0.012(6)
C1F 0.045(6) 0.122(12) 0.052(6) -0.034(7) -0.019(5) 0.014(7)
C2F 0.046(6) 0.098(10) 0.041(5) 0.003(6) 0.000(5) 0.031(6)
C1E 0.058(7) 0.060(7) 0.080(9) -0.014(6) -0.007(6) 0.016(6)

loop_
_atom_type_symbol
_atom_type_description
_atom_type_scat_dispersion_real
_atom_type_scat_dispersion_imag
_atom_type_scat_source
C C 0.0181 0.0091 'International Tables Vol C Tables 4.2.6.8 and 6.1.1.4'
H H 0.0000 0.0000 'International Tables Vol C Tables 4.2.6.8 and 6.1.1.4'
N N 0.0311 0.0180 'International Tables Vol C Tables 4.2.6.8 and 6.1.1.4'
O O 0.0492 0.0322 'International Tables Vol C Tables 4.2.6.8 and 6.1.1.4'
S S 0.3331 0.5567 'International Tables Vol C Tables 4.2.6.8 and 6.1.1.4'
Cl Cl 0.3639 0.7018 'International Tables Vol C Tables 4.2.6.8 and 6.1.1.4'
Yb Yb -7.2108 4.4329 'International Tables Vol C Tables 4.2.6.8 and 6.1.1.4'
Er Er -9.4367 3.9380 'International Tables Vol C Tables 4.2.6.8 and 6.1.1.4'

loop_
_geom_angle_atom_site_label_1
_geom_angle_atom_site_label_2
_geom_angle_atom_site_label_3
_geom_angle
_geom_angle_site_symmetry_1
_geom_angle_site_symmetry_3
N1A C4A C3A 169(2) . .
N1B C4B C3B 176(2) . .
N1C C4C C3C 167.2(18) . .
C2E S1E O1E 120(2) . .
C2E S1E C1E 113(2) . .
O1E S1E C1E 103.2(6) . .
S1E C2E H2E1 109.5 . .
S1E C2E H2E2 109.5 . .
H2E1 C2E H2E2 109.5 . .
S1E C2E H2E3 109.5 . .
H2E1 C2E H2E3 109.5 . .
H2E2 C2E H2E3 109.5 . .
O1E S1E' C1E 114.7(10) . .
O1E S1E' C2E' 111.6(13) . .
C1E S1E' C2E' 107.0(13) . .
S1E' C2E' H2E4 109.5 . .
S1E' C2E' H2E5 109.5 . .
H2E4 C2E' H2E5 109.5 . .
S1E' C2E' H2E6 109.5 . .
H2E4 C2E' H2E6 109.5 . .
H2E5 C2E' H2E6 109.5 . .
O1E YB01 O2B 75.2(3) . .
O1E YB01 O1A 106.0(3) . 2_666
O2B YB01 O1A 74.9(2) . 2_666
O1E YB01 O2C 87.8(3) . .
O2B YB01 O2C 80.5(2) . .
O1A YB01 O2C 147.3(2) 2_666 .
O1E YB01 O1D 145.4(3) . .
O2B YB01 O1D 138.7(2) . .
O1A YB01 O1D 83.1(3) 2_666 .
O2C YB01 O1D 102.3(3) . .
O1E YB01 O2A 78.1(3) . .
O2B YB01 O2A 124.9(3) . .
O1A YB01 O2A 67.57(19) 2_666 .
O2C YB01 O2A 145.1(2) . .
O1D YB01 O2A 74.9(3) . .
O1E YB01 O1C 77.9(2) . .
O2B YB01 O1C 138.5(3) . .
O1A YB01 O1C 143.7(2) 2_666 .
O2C YB01 O1C 67.34(19) . .
O1D YB01 O1C 76.0(3) . .
O2A YB01 O1C 78.5(2) . .
O1E YB01 O1B 141.3(3) . .
O2B YB01 O1B 67.6(2) . .
O1A YB01 O1B 74.6(2) 2_666 .
O2C YB01 O1B 76.3(2) . .
O1D YB01 O1B 73.1(3) . .
O2A YB01 O1B 132.6(3) . .
O1C YB01 O1B 124.9(3) . .
O1D Er01 O1A 87.3(3) . 2_666
O1D Er01 O1B 78.1(3) . .
O1A Er01 O1B 75.9(2) 2_666 .
O1D Er01 O1C 80.6(3) . .
O1A Er01 O1C 146.6(2) 2_666 .
O1B Er01 O1C 130.5(3) . .
O1D Er01 O1E 147.1(2) . .
O1A Er01 O1E 100.4(3) 2_666 .
O1B Er01 O1E 134.8(3) . .
O1C Er01 O1E 75.5(2) . .
O1D Er01 O2A 78.7(3) . .
O1A Er01 O2A 67.63(19) 2_666 .
O1B Er01 O2A 137.3(2) . .
O1C Er01 O2A 79.5(2) . .
O1E Er01 O2A 75.0(3) . .
O1D Er01 O2C 108.0(3) . .
O1A Er01 O2C 145.5(2) 2_666 .
O1B Er01 O2C 77.3(2) . .
O1C Er01 O2C 67.75(19) . .
O1E Er01 O2C 83.5(3) . .
O2A Er01 O2C 144.5(2) . .
O1D Er01 O2B 142.2(2) . .
O1A Er01 O2B 72.2(2) 2_666 .
O1B Er01 O2B 66.5(2) . .
O1C Er01 O2B 132.7(3) . .
O1E Er01 O2B 69.6(3) . .
O2A Er01 O2B 119.1(3) . .
O2C Er01 O2B 77.4(2) . .
O1D S1D C1D 107.6(4) . .
O1D S1D C2D 103.0(5) . .
C1D S1D C2D 97.6(6) . .
O1F S1F C1F 105.2(7) . .
O1F S1F C2F 105.4(7) . .
C1F S1F C2F 99.0(6) . .
C2C O2C YB01 120.7(5) . .
C2C O2C Er01 120.2(5) . .
C1A O1A YB01 121.7(5) . 2_666
C1A O1A Er01 120.9(5) . 2_666
YB01 O1A Er01 4.85(5) 2_666 2_666
C1C O1C Er01 120.8(5) . .
C1C O1C YB01 119.1(5) . .
C1B O1B Er01 122.1(5) . .
C1B O1B YB01 117.9(5) . .
C2B O2B YB01 121.6(6) . .
C2B O2B Er01 118.3(5) . .
C2A O2A Er01 120.4(5) . .
C2A O2A YB01 120.7(5) . .
S1D O1D Er01 151.8(4) . .
S1D O1D YB01 151.9(4) . .
S1E O1E YB01 141.7(4) . .
S1E' O1E Er01 150.2(7) . .
C1A C3A C2A 120.2(7) . .
C1A C3A C4A 117.3(8) . .
C2A C3A C4A 122.1(8) . .
C1A C3A Cl1A 120.3(6) . .
C2A C3A Cl1A 119.4(6) . .
C2C C3C C1C 121.7(7) . 2_775
C2C C3C Cl1C 118.6(7) . .
C1C C3C Cl1C 119.6(7) 2_775 .
C2C C3C C4C 120.5(7) . .
C1C C3C C4C 117.5(7) 2_775 .
C1B C3B C2B 121.3(8) 2_665 .
C1B C3B C4B 120.3(10) 2_665 .
C2B C3B C4B 118.3(10) . .
C1B C3B Cl1B 118.7(6) 2_665 .
C2B C3B Cl1B 120.0(6) . .
O2C C2C C3C 126.1(7) . .
O2C C2C C1C 115.2(7) . .
C3C C2C C1C 118.7(7) . .
O2B C2B C3B 125.5(8) . .
O2B C2B C1B 115.3(7) . .
C3B C2B C1B 119.2(7) . .
O1C C1C C3C 125.1(7) . 2_775
O1C C1C C2C 115.3(7) . .
C3C C1C C2C 119.5(7) 2_775 .
O1B C1B C3B 125.0(8) . 2_665
O1B C1B C2B 115.6(7) . .
C3B C1B C2B 119.4(7) 2_665 .
O2A C2A C3A 125.5(7) . .
O2A C2A C1A 115.2(7) . 2_666
C3A C2A C1A 119.3(7) . 2_666
O1A C1A C3A 124.7(7) . .
O1A C1A C2A 114.8(7) . 2_666
C3A C1A C2A 120.5(7) . 2_666
S1D C1D H11D 109.5 . .
S1D C1D H12D 109.5 . .
H11D C1D H12D 109.5 . .
S1D C1D H13D 109.5 . .
H11D C1D H13D 109.5 . .
H12D C1D H13D 109.5 . .
S1D C2D H21D 109.5 . .
S1D C2D H22D 109.5 . .
H21D C2D H22D 109.5 . .
S1D C2D H23D 109.5 . .
H21D C2D H23D 109.5 . .
H22D C2D H23D 109.5 . .
S1F C1F H11F 109.5 . .
S1F C1F H12F 109.5 . .
H11F C1F H12F 109.5 . .
S1F C1F H13F 109.5 . .
H11F C1F H13F 109.5 . .
H12F C1F H13F 109.5 . .
S1F C2F H21F 109.5 . .
S1F C2F H22F 109.5 . .
H21F C2F H22F 109.5 . .
S1F C2F H23F 109.5 . .
H21F C2F H23F 109.5 . .
H22F C2F H23F 109.5 . .
S1E C1E H1E1 109.5 . .
S1E C1E H1E2 109.5 . .
H1E1 C1E H1E2 109.5 . .
S1E C1E H1E3 109.5 . .
H1E1 C1E H1E3 109.5 . .
H1E2 C1E H1E3 109.5 . .

loop_
_geom_bond_atom_site_label_1
_geom_bond_atom_site_label_2
_geom_bond_distance
_geom_bond_site_symmetry_2
Cl1A C3A 1.699(10) .
Cl1B C3B 1.832(13) .
Cl1C C3C 1.654(12) .
N1A C4A 0.93(3) .
C4A C3A 1.631(16) .
N1B C4B 0.99(3) .
C4B C3B 1.43(3) .
N1C C4C 0.96(2) .
C4C C3C 1.659(15) .
S1E C2E 1.43(5) .
S1E O1E 1.497(8) .
S1E C1E 1.794(12) .
C2E H2E1 0.9600 .
C2E H2E2 0.9600 .
C2E H2E3 0.9600 .
S1E' O1E 1.429(13) .
S1E' C1E 1.639(17) .
S1E' C2E' 1.80(3) .
C2E' H2E4 0.9600 .
C2E' H2E5 0.9600 .
C2E' H2E6 0.9600 .
YB01 O1E 2.156(9) .
YB01 O2B 2.296(7) .
YB01 O1A 2.314(6) 2_666
YB01 O2C 2.330(6) .
YB01 O1D 2.340(9) .
YB01 O2A 2.347(6) .
YB01 O1C 2.368(6) .
YB01 O1B 2.398(6) .
Er01 O1D 2.147(9) .
Er01 O1A 2.319(6) 2_666
Er01 O1B 2.326(6) .
Er01 O1C 2.326(6) .
Er01 O1E 2.329(9) .
Er01 O2A 2.339(6) .
Er01 O2C 2.347(6) .
Er01 O2B 2.436(8) .
S1D O1D 1.533(7) .
S1D C1D 1.767(10) .
S1D C2D 1.798(12) .
S1F O1F 1.538(10) .
S1F C1F 1.751(13) .
S1F C2F 1.758(11) .
O2C C2C 1.249(10) .
O1A C1A 1.264(9) .
O1C C1C 1.249(9) .
O1B C1B 1.256(10) .
O2B C2B 1.256(10) .
O2A C2A 1.252(9) .
C3A C1A 1.395(11) .
C3A C2A 1.405(11) .
C3C C2C 1.398(11) .
C3C C1C 1.398(11) 2_775
C3B C1B 1.395(11) 2_665
C3B C2B 1.394(11) .
C2C C1C 1.538(11) .
C2B C1B 1.534(12) .
C2A C1A 1.530(11) 2_666
C1D H11D 0.9600 .
C1D H12D 0.9600 .
C1D H13D 0.9600 .
C2D H21D 0.9600 .
C2D H22D 0.9600 .
C2D H23D 0.9600 .
C1F H11F 0.9600 .
C1F H12F 0.9600 .
C1F H13F 0.9600 .
C2F H21F 0.9600 .
C2F H22F 0.9600 .
C2F H23F 0.9600 .
C1E H1E1 0.9600 .
C1E H1E2 0.9600 .
C1E H1E3 0.9600 .
